data_7239978
loop_
_publ_author_name
'Barry, Kristy-Lyn'
'Grimmer, Craig D.'
'Munro, Orde Q.'
'Akerman, Matthew P.'

_publ_section_title
;
 Self-assembled supramolecular structures of O,N,N&#x2032; tridentate
 imidazole--phenol Schiff base compounds
;
_journal_issue 13
_journal_name_full 'RSC Advances'
_journal_page_first 7867
_journal_page_last 7878
_journal_paper_doi 10.1039/C9RA10488G
_journal_volume 10
_journal_year 2020
_chemical_formula_moiety '2(C11 H11 N3 O), H2 O'
_chemical_formula_sum 'C22 H24 N6 O3'
_chemical_formula_weight 420.463
_space_group_crystal_system monoclinic
_space_group_IT_number 15
_space_group_name_Hall '-C 2yc'
_space_group_name_H-M_alt 'C 1 2/c 1'
_atom_sites_solution_hydrogens mixed
_audit_creation_method SHELXL-2014/7
_audit_update_record
;
2019-01-17 deposited with the CCDC.	2020-02-17 downloaded from the CCDC.
;
_cell_angle_alpha 90
_cell_angle_beta 110.400(3)
_cell_angle_gamma 90
_cell_formula_units_Z 4
_cell_length_a 22.5522(16)
_cell_length_b 7.1022(5)
_cell_length_c 13.4620(9)
_cell_measurement_reflns_used 2384
_cell_measurement_temperature 100(2)
_cell_measurement_theta_max 29.0
_cell_measurement_theta_min 3.2
_cell_volume 2021.0(2)
_computing_cell_refinement 'SAINT-Plus (Bruker, 2012)'
_computing_data_collection 'APEX2 (Bruker, 2012)'
_computing_data_reduction 'SAINT-Plus (Bruker, 2012)'
_computing_molecular_graphics 'WinGX (Farrugia, 2012)'
_computing_structure_refinement 'SHELXL-2016/6 (Sheldrick, 2016)'
_computing_structure_solution 'SHELXL-2016/6 (Sheldrick, 2016)'
_diffrn_ambient_temperature 100(2)
_diffrn_measured_fraction_theta_full 0.979
_diffrn_measured_fraction_theta_max 0.984
_diffrn_measurement_device_type 'Bruker APEXII CCD'
_diffrn_measurement_method '\w and \f-scans'
_diffrn_radiation_monochromator graphite
_diffrn_radiation_source 'Incoatec microsource'
_diffrn_radiation_type MoK\a
_diffrn_radiation_wavelength 0.71073
_diffrn_reflns_av_R_equivalents 0.0212
_diffrn_reflns_av_unetI/netI 0.0216
_diffrn_reflns_Laue_measured_fraction_full 0.979
_diffrn_reflns_Laue_measured_fraction_max 0.984
_diffrn_reflns_limit_h_max 30
_diffrn_reflns_limit_h_min -30
_diffrn_reflns_limit_k_max 9
_diffrn_reflns_limit_k_min -6
_diffrn_reflns_limit_l_max 18
_diffrn_reflns_limit_l_min -18
_diffrn_reflns_number 9162
_diffrn_reflns_point_group_measured_fraction_full 0.979
_diffrn_reflns_point_group_measured_fraction_max 0.984
_diffrn_reflns_theta_full 25.242
_diffrn_reflns_theta_max 29.015
_diffrn_reflns_theta_min 3.229
_exptl_absorpt_coefficient_mu 0.096
_exptl_absorpt_correction_T_max 0.7458
_exptl_absorpt_correction_T_min 0.7063
_exptl_absorpt_correction_type multi-scan
_exptl_absorpt_process_details 'SADABS, Bruker, 2012'
_exptl_crystal_colour yellow
_exptl_crystal_density_diffrn 1.382
_exptl_crystal_description needle
_exptl_crystal_F_000 888
_exptl_crystal_size_max 0.310
_exptl_crystal_size_mid 0.160
_exptl_crystal_size_min 0.110
_refine_diff_density_max 0.386
_refine_diff_density_min -0.204
_refine_diff_density_rms 0.053
_refine_ls_extinction_method none
_refine_ls_goodness_of_fit_ref 1.056
_refine_ls_hydrogen_treatment mixed
_refine_ls_matrix_type full
_refine_ls_number_parameters 150
_refine_ls_number_reflns 2651
_refine_ls_number_restraints 0
_refine_ls_restrained_S_all 1.056
_refine_ls_R_factor_all 0.0471
_refine_ls_R_factor_gt 0.0423
_refine_ls_shift/su_max 0.000
_refine_ls_shift/su_mean 0.000
_refine_ls_structure_factor_coef Fsqd
_refine_ls_weighting_details 'w=1/[\s^2^(Fo^2^)+(0.0504P)^2^+2.6771P] where P=(Fo^2^+2Fc^2^)/3'
_refine_ls_weighting_scheme calc
_refine_ls_wR_factor_gt 0.1113
_refine_ls_wR_factor_ref 0.1161
_reflns_Friedel_coverage 0.000
_reflns_number_gt 2384
_reflns_number_total 2651
_reflns_threshold_expression 'I > 2\s(I)'
_cod_data_source_file c9ra10488g2.cif
_cod_data_source_block shelx_CCDC3
_cod_depositor_comments 'Adding full bibliography for 7239975--7239978.cif.'
_cod_original_sg_symbol_H-M 'C 2/c'
_cod_database_code 7239978
_shelx_shelxl_version_number 2014/7
_shelx_space_group_comment
;
The symmetry employed for this shelxl refinement is uniquely defined
by the following loop, which should always be used as a source of
symmetry information in preference to the above space-group names.
They are only intended as comments.
;
_shelx_estimated_absorpt_t_min 0.971
_shelx_estimated_absorpt_t_max 0.990

loop_
_space_group_symop_operation_xyz
'x, y, z'
'-x, y, -z+1/2'
'x+1/2, y+1/2, z'
'-x+1/2, y+1/2, -z+1/2'
'-x, -y, -z'
'x, -y, z-1/2'
'-x+1/2, -y+1/2, -z'
'x+1/2, -y+1/2, z-1/2'

loop_
_atom_site_label
_atom_site_type_symbol
_atom_site_fract_x
_atom_site_fract_y
_atom_site_fract_z
_atom_site_U_iso_or_equiv
_atom_site_adp_type
_atom_site_occupancy
_atom_site_site_symmetry_order
_atom_site_calc_flag
_atom_site_refinement_flags_posn
_atom_site_refinement_flags_adp
_atom_site_refinement_flags_occupancy
_atom_site_disorder_assembly
_atom_site_disorder_group
O1 O 0.13409(4) 1.00061(15) 0.27627(7) 0.0183(2) Uani 1 1 d . . . . .
O2 O 0.0000 0.9564(2) 0.2500 0.0217(3) Uani 1 2 d S T P . .
N1 N -0.05107(5) 0.72242(16) 0.06993(8) 0.0158(2) Uani 1 1 d . . . . .
N2 N 0.07217(5) 0.83648(15) 0.08817(8) 0.0139(2) Uani 1 1 d . . . . .
N3 N -0.07220(5) 0.64113(15) -0.09885(8) 0.0135(2) Uani 1 1 d . . . . .
C1 C -0.11079(6) 0.64856(19) 0.02955(10) 0.0180(3) Uani 1 1 d . . . . .
H1 H -0.1388 0.6353 0.0680 0.022 Uiso 1 1 calc R U . . .
C2 C -0.02848(5) 0.71640(17) -0.00954(9) 0.0128(2) Uani 1 1 d . . . . .
C3 C 0.03388(5) 0.78427(17) -0.00225(9) 0.0134(2) Uani 1 1 d . . . . .
H8 H 0.0458 0.7896 -0.0633 0.016 Uiso 1 1 calc R U . . .
C4 C 0.13306(5) 0.90831(17) 0.10303(9) 0.0128(2) Uani 1 1 d . . . . .
C5 C 0.16286(5) 0.99353(17) 0.20285(9) 0.0134(2) Uani 1 1 d . . . . .
C6 C 0.22215(5) 1.07732(18) 0.22729(9) 0.0156(2) Uani 1 1 d . . . . .
H11 H 0.2417 1.1365 0.2941 0.019 Uiso 1 1 calc R U . . .
C7 C 0.25258(6) 1.07394(19) 0.15349(10) 0.0171(3) Uani 1 1 d . . . . .
H2 H 0.2928 1.1324 0.1697 0.021 Uiso 1 1 calc R U . . .
C8 C -0.06508(6) 0.60260(19) -0.20084(9) 0.0182(3) Uani 1 1 d . . . . .
H6 H -0.0412 0.7051 -0.2182 0.027 Uiso 1 1 calc R U . . .
H5 H -0.1070 0.5932 -0.2561 0.027 Uiso 1 1 calc R U . . .
H4 H -0.0423 0.4837 -0.1966 0.027 Uiso 1 1 calc R U . . .
C9 C -0.12451(6) 0.59645(18) -0.07403(10) 0.0162(2) Uani 1 1 d . . . . .
H7 H -0.1626 0.5406 -0.1195 0.019 Uiso 1 1 calc R U . . .
C10 C 0.16492(6) 0.90340(18) 0.03023(9) 0.0160(2) Uani 1 1 d . . . . .
H10 H 0.1458 0.8441 -0.0366 0.019 Uiso 1 1 calc R U . . .
C11 C 0.22446(6) 0.98508(19) 0.05551(10) 0.0182(3) Uani 1 1 d . . . . .
H9 H 0.2460 0.9805 0.0062 0.022 Uiso 1 1 calc R U . . .
H102 H -0.0129(9) 0.880(3) 0.1941(15) 0.037(5) Uiso 1 1 d . . . . .
H101 H 0.0966(10) 0.967(3) 0.2494(16) 0.036(5) Uiso 1 1 d . . . . .

loop_
_atom_site_aniso_label
_atom_site_aniso_U_11
_atom_site_aniso_U_22
_atom_site_aniso_U_33
_atom_site_aniso_U_23
_atom_site_aniso_U_13
_atom_site_aniso_U_12
O1 0.0158(4) 0.0267(5) 0.0131(4) -0.0031(3) 0.0058(3) -0.0017(4)
O2 0.0318(7) 0.0190(6) 0.0158(6) 0.000 0.0104(5) 0.000
N1 0.0138(5) 0.0184(5) 0.0158(5) 0.0012(4) 0.0060(4) 0.0010(4)
N2 0.0121(4) 0.0147(5) 0.0150(4) -0.0001(4) 0.0051(4) 0.0002(4)
N3 0.0116(4) 0.0135(5) 0.0142(5) 0.0003(4) 0.0031(3) 0.0001(4)
C1 0.0132(5) 0.0206(6) 0.0213(6) 0.0033(5) 0.0073(4) 0.0000(5)
C2 0.0118(5) 0.0121(5) 0.0133(5) 0.0011(4) 0.0028(4) 0.0011(4)
C3 0.0128(5) 0.0138(5) 0.0144(5) 0.0009(4) 0.0055(4) 0.0014(4)
C4 0.0108(5) 0.0132(5) 0.0138(5) 0.0012(4) 0.0038(4) 0.0008(4)
C5 0.0134(5) 0.0136(5) 0.0130(5) 0.0025(4) 0.0044(4) 0.0029(4)
C6 0.0125(5) 0.0163(5) 0.0152(5) -0.0016(4) 0.0013(4) 0.0006(4)
C7 0.0110(5) 0.0179(6) 0.0213(6) 0.0005(5) 0.0043(4) -0.0008(4)
C8 0.0188(6) 0.0209(6) 0.0136(5) -0.0012(5) 0.0040(4) 0.0004(5)
C9 0.0117(5) 0.0146(5) 0.0210(6) 0.0020(4) 0.0043(4) 0.0000(4)
C10 0.0151(5) 0.0191(6) 0.0142(5) -0.0015(4) 0.0056(4) -0.0008(5)
C11 0.0152(5) 0.0222(6) 0.0195(6) 0.0004(5) 0.0090(4) -0.0004(5)

loop_
_atom_type_symbol
_atom_type_description
_atom_type_scat_dispersion_real
_atom_type_scat_dispersion_imag
_atom_type_scat_source
C C 0.0033 0.0016 'International Tables Vol C Tables 4.2.6.8 and 6.1.1.4'
H H 0.0000 0.0000 'International Tables Vol C Tables 4.2.6.8 and 6.1.1.4'
N N 0.0061 0.0033 'International Tables Vol C Tables 4.2.6.8 and 6.1.1.4'
O O 0.0106 0.0060 'International Tables Vol C Tables 4.2.6.8 and 6.1.1.4'

loop_
_geom_angle_atom_site_label_1
_geom_angle_atom_site_label_2
_geom_angle_atom_site_label_3
_geom_angle
_geom_angle_site_symmetry_1
_geom_angle_site_symmetry_3
_geom_angle_publ_flag
C5 O1 H101 110.1(13) . . ?
C2 N1 C1 105.46(10) . . ?
C3 N2 C4 122.74(10) . . ?
C2 N3 C9 107.07(10) . . ?
C2 N3 C8 128.03(10) . . ?
C9 N3 C8 124.81(10) . . ?
N1 C1 C9 110.47(11) . . ?
N1 C1 H1 124.8 . . ?
C9 C1 H1 124.8 . . ?
N1 C2 N3 110.89(10) . . ?
N1 C2 C3 124.32(10) . . ?
N3 C2 C3 124.78(10) . . ?
N2 C3 C2 118.44(10) . . ?
N2 C3 H8 120.8 . . ?
C2 C3 H8 120.8 . . ?
C10 C4 C5 119.05(10) . . ?
C10 C4 N2 126.97(10) . . ?
C5 C4 N2 113.98(10) . . ?
O1 C5 C6 118.31(10) . . ?
O1 C5 C4 121.22(10) . . ?
C6 C5 C4 120.45(11) . . ?
C7 C6 C5 119.70(11) . . ?
C7 C6 H11 120.1 . . ?
C5 C6 H11 120.1 . . ?
C6 C7 C11 120.45(11) . . ?
C6 C7 H2 119.8 . . ?
C11 C7 H2 119.8 . . ?
N3 C8 H6 109.5 . . ?
N3 C8 H5 109.5 . . ?
H6 C8 H5 109.5 . . ?
N3 C8 H4 109.5 . . ?
H6 C8 H4 109.5 . . ?
H5 C8 H4 109.5 . . ?
C1 C9 N3 106.10(11) . . ?
C1 C9 H7 126.9 . . ?
N3 C9 H7 126.9 . . ?
C11 C10 C4 120.27(11) . . ?
C11 C10 H10 119.9 . . ?
C4 C10 H10 119.9 . . ?
C10 C11 C7 120.03(11) . . ?
C10 C11 H9 120.0 . . ?
C7 C11 H9 120.0 . . ?

loop_
_geom_bond_atom_site_label_1
_geom_bond_atom_site_label_2
_geom_bond_distance
_geom_bond_site_symmetry_2
_geom_bond_publ_flag
O1 C5 1.3593(14) . ?
O1 H101 0.83(2) . ?
O2 H102 0.89(2) . ?
N1 C2 1.3362(15) . ?
N1 C1 1.3689(16) . ?
N2 C3 1.2776(15) . ?
N2 C4 1.4122(14) . ?
N3 C2 1.3700(15) . ?
N3 C9 1.3708(15) . ?
N3 C8 1.4626(15) . ?
C1 C9 1.3697(18) . ?
C1 H1 0.9500 . ?
C2 C3 1.4572(15) . ?
C3 H8 0.9500 . ?
C4 C10 1.4032(16) . ?
C4 C5 1.4121(16) . ?
C5 C6 1.3941(16) . ?
C6 C7 1.3908(17) . ?
C6 H11 0.9500 . ?
C7 C11 1.3989(17) . ?
C7 H2 0.9500 . ?
C8 H6 0.9800 . ?
C8 H5 0.9800 . ?
C8 H4 0.9800 . ?
C9 H7 0.9500 . ?
C10 C11 1.3917(17) . ?
C10 H10 0.9500 . ?
C11 H9 0.9500 . ?

loop_
_geom_torsion_atom_site_label_1
_geom_torsion_atom_site_label_2
_geom_torsion_atom_site_label_3
_geom_torsion_atom_site_label_4
_geom_torsion
_geom_torsion_site_symmetry_1
_geom_torsion_site_symmetry_2
_geom_torsion_site_symmetry_3
_geom_torsion_site_symmetry_4
_geom_torsion_publ_flag
C2 N1 C1 C9 0.39(15) . . . . ?
C1 N1 C2 N3 0.06(14) . . . . ?
C1 N1 C2 C3 179.00(12) . . . . ?
C9 N3 C2 N1 -0.48(14) . . . . ?
C8 N3 C2 N1 -177.05(11) . . . . ?
C9 N3 C2 C3 -179.41(11) . . . . ?
C8 N3 C2 C3 4.0(2) . . . . ?
C4 N2 C3 C2 -178.52(11) . . . . ?
N1 C2 C3 N2 7.07(19) . . . . ?
N3 C2 C3 N2 -174.13(11) . . . . ?
C3 N2 C4 C10 -12.0(2) . . . . ?
C3 N2 C4 C5 167.63(11) . . . . ?
C10 C4 C5 O1 -179.55(11) . . . . ?
N2 C4 C5 O1 0.77(16) . . . . ?
C10 C4 C5 C6 2.20(18) . . . . ?
N2 C4 C5 C6 -177.48(11) . . . . ?
O1 C5 C6 C7 -179.44(11) . . . . ?
C4 C5 C6 C7 -1.14(18) . . . . ?
C5 C6 C7 C11 -0.78(19) . . . . ?
N1 C1 C9 N3 -0.68(15) . . . . ?
C2 N3 C9 C1 0.69(14) . . . . ?
C8 N3 C9 C1 177.40(11) . . . . ?
C5 C4 C10 C11 -1.36(18) . . . . ?
N2 C4 C10 C11 178.28(12) . . . . ?
C4 C10 C11 C7 -0.53(19) . . . . ?
C6 C7 C11 C10 1.6(2) . . . . ?
